data_7702426
loop_
_publ_author_name
'Boesveld, W. Marco'
'Hitchcock, Peter B.'
'Lappert, Michael F.'

_publ_section_title
;
 Reactions of 1,3,5-triazine with organolithium compounds containing
 trimethylsilyl substituents; X-ray structures of 1,3,5-triaza- and
 1,3,5,7-tetraaza-heptatrienyllithium compounds&#x200A;&#x2020;
;
_journal_issue 22
_journal_name_full 'Journal of the Chemical Society, Dalton Transactions'
_journal_page_first 4041
_journal_paper_doi 10.1039/a907375b
_journal_year 1999
_chemical_formula_structural '[{(Me3SiN(CHN)3)SiMe3)Li}3]'
_chemical_formula_sum 'C29.5 H69 Li3 N12 Si6'
_chemical_formula_weight 781.33
_space_group_IT_number 14
_space_group_name_Hall '-P 2yn'
_space_group_name_H-M_alt 'P 1 21/n 1'
_symmetry_cell_setting monoclinic
_symmetry_space_group_name_H-M 'P 1 21/n 1'
_atom_sites_solution_hydrogens geom
_atom_sites_solution_primary direct
_atom_sites_solution_secondary difmap
_audit_creation_method SHELXL
_cell_angle_alpha 90.00
_cell_angle_beta 112.10(2)
_cell_angle_gamma 90.00
_cell_formula_units_Z 4
_cell_length_a 18.869(7)
_cell_length_b 14.603(4)
_cell_length_c 19.523(4)
_cell_measurement_reflns_used 25
_cell_measurement_temperature 173(2)
_cell_measurement_theta_max 10
_cell_measurement_theta_min 7
_cell_volume 4984(3)
_computing_cell_refinement 'Enraf-Nonius CAD4'
_computing_data_collection 'Enraf-Nonius CAD4'
_computing_molecular_graphics 'CAMERON (Watkin and Pearce,1993)'
_computing_publication_material SHELXL-93
_computing_structure_refinement 'SHELXL-93 (Sheldrick, 1993)'
_computing_structure_solution 'SHELXS-86 (Sheldrick, 1990)'
_diffrn_ambient_temperature 173(2)
_diffrn_measurement_device ' Enraf-Nonius CAD4'
_diffrn_measurement_method \w--2\q
_diffrn_radiation_monochromator graphite
_diffrn_radiation_source 'fine-focus sealed tube'
_diffrn_radiation_type MoK\a
_diffrn_radiation_wavelength 0.71073
_diffrn_reflns_av_R_equivalents 0.0334
_diffrn_reflns_av_sigmaI/netI 0.0918
_diffrn_reflns_limit_h_max 22
_diffrn_reflns_limit_h_min 0
_diffrn_reflns_limit_k_max 17
_diffrn_reflns_limit_k_min 0
_diffrn_reflns_limit_l_max 21
_diffrn_reflns_limit_l_min -23
_diffrn_reflns_number 9027
_diffrn_reflns_theta_max 24.97
_diffrn_reflns_theta_min 2.25
_diffrn_standards_decay_% 0
_diffrn_standards_interval_time 120
_diffrn_standards_number 2
_exptl_absorpt_coefficient_mu 0.199
_exptl_absorpt_correction_type none
_exptl_crystal_density_diffrn 1.041
_exptl_crystal_F_000 1692
_exptl_crystal_size_max 0.40
_exptl_crystal_size_mid 0.40
_exptl_crystal_size_min 0.40
_refine_diff_density_max 0.287
_refine_diff_density_min -0.238
_refine_diff_density_rms 0.053
_refine_ls_extinction_method none
_refine_ls_goodness_of_fit_all 1.020
_refine_ls_goodness_of_fit_obs 1.095
_refine_ls_hydrogen_treatment riding
_refine_ls_matrix_type full
_refine_ls_number_parameters 453
_refine_ls_number_reflns 8752
_refine_ls_number_restraints 0
_refine_ls_restrained_S_all 1.021
_refine_ls_restrained_S_obs 1.095
_refine_ls_R_factor_all 0.1186
_refine_ls_R_factor_obs 0.0610
_refine_ls_shift/esd_max 0.003
_refine_ls_shift/esd_mean 0.000
_refine_ls_structure_factor_coef Fsqd
_refine_ls_weighting_details 'w=1/[\s^2^(Fo^2^)+(0.0545P)^2^+2.6341P] where P=(Fo^2^+2Fc^2^)/3'
_refine_ls_weighting_scheme calc
_refine_ls_wR_factor_all 0.1608
_refine_ls_wR_factor_obs 0.1316
_reflns_number_observed 5240
_reflns_number_total 8753
_reflns_observed_criterion >2sigma(I)
_cod_data_source_file 907375b.txt
_cod_data_source_block lappert-paper-structure-4
_cod_depositor_comments
;
The following automatic conversions were performed:

data item '_refine_ls_weighting_scheme' value 'calc
w=1/[\s^2^(Fo^2^)+(0.0545P)^2^+2.6341P] where P=(Fo^2^+2Fc^2^)/3' was
changed to 'calc'. A new data item '_refine_ls_weighting_details' was
created with the value set to
'w=1/[\s^2^(Fo^2^)+(0.0545P)^2^+2.6341P] where P=(Fo^2^+2Fc^2^)/3'.

Automatic conversion script
Id: cif_fix_values 6909 2019-04-08 15:41:33Z antanas 
;
_cod_original_cell_volume 4984.2(25)
_cod_original_sg_symbol_H-M P2(1)/n
_cod_original_formula_sum 'C29.50 H69 Li3 N12 Si6'
_cod_database_code 7702426

loop_
_symmetry_equiv_pos_as_xyz
'x, y, z'
'x+1/2, -y+1/2, z+1/2'
'-x, -y, -z'
'-x-1/2, y-1/2, -z-1/2'

loop_
_atom_site_aniso_label
_atom_site_aniso_U_11
_atom_site_aniso_U_22
_atom_site_aniso_U_33
_atom_site_aniso_U_23
_atom_site_aniso_U_13
_atom_site_aniso_U_12
Li1 0.041(4) 0.039(4) 0.051(4) 0.000(3) 0.015(3) -0.001(3)
Li2 0.038(4) 0.030(4) 0.060(4) -0.001(3) 0.024(3) 0.000(3)
Li3 0.052(4) 0.039(4) 0.049(4) 0.003(3) 0.026(4) 0.007(3)
Si1 0.0375(6) 0.0329(6) 0.0396(6) -0.0014(5) 0.0174(5) -0.0007(5)
Si2 0.0377(6) 0.0524(7) 0.0459(7) -0.0148(6) 0.0137(5) -0.0072(6)
Si3 0.0345(6) 0.0407(6) 0.0363(6) -0.0092(5) 0.0113(5) -0.0032(5)
Si4 0.0519(8) 0.0640(9) 0.0473(7) -0.0246(6) 0.0267(6) -0.0207(7)
Si5 0.0456(7) 0.0621(8) 0.0305(6) -0.0087(6) 0.0110(5) 0.0083(6)
Si6 0.0624(8) 0.0334(6) 0.0485(7) 0.0005(6) 0.0229(6) -0.0003(6)
N1 0.029(2) 0.034(2) 0.031(2) -0.0007(14) 0.0107(14) -0.0029(14)
N2 0.032(2) 0.034(2) 0.031(2) -0.0014(14) 0.0119(14) -0.0004(15)
N3 0.033(2) 0.039(2) 0.032(2) -0.0041(15) 0.0127(14) -0.0027(15)
N4 0.036(2) 0.042(2) 0.037(2) -0.006(2) 0.0167(15) -0.002(2)
N5 0.032(2) 0.034(2) 0.032(2) -0.0037(14) 0.0128(14) 0.0006(14)
N6 0.032(2) 0.030(2) 0.030(2) -0.0016(14) 0.0121(14) -0.0014(14)
N7 0.029(2) 0.031(2) 0.032(2) -0.0038(14) 0.0117(14) 0.0003(14)
N8 0.033(2) 0.038(2) 0.037(2) -0.008(2) 0.0112(15) -0.0034(15)
N9 0.038(2) 0.041(2) 0.032(2) -0.004(2) 0.0117(15) 0.002(2)
N10 0.034(2) 0.038(2) 0.026(2) 0.0003(14) 0.0101(13) 0.0015(15)
N11 0.036(2) 0.034(2) 0.028(2) -0.0016(14) 0.0118(14) -0.0005(14)
N12 0.040(2) 0.035(2) 0.032(2) -0.0019(14) 0.0133(15) 0.0034(15)
C1 0.028(2) 0.036(2) 0.038(2) 0.008(2) 0.012(2) 0.001(2)
C2 0.034(2) 0.045(2) 0.030(2) 0.000(2) 0.010(2) -0.002(2)
C3 0.030(2) 0.049(3) 0.034(2) -0.001(2) 0.008(2) -0.001(2)
C4 0.053(3) 0.061(3) 0.054(3) 0.006(2) 0.030(2) 0.007(2)
C5 0.062(3) 0.055(3) 0.077(3) -0.019(3) 0.027(3) -0.011(3)
C6 0.057(3) 0.056(3) 0.059(3) 0.014(2) 0.022(2) 0.023(2)
C7 0.051(3) 0.082(4) 0.062(3) -0.036(3) 0.023(2) -0.018(3)
C8 0.054(3) 0.067(3) 0.082(4) -0.016(3) 0.034(3) -0.015(3)
C9 0.066(3) 0.083(4) 0.059(3) -0.008(3) -0.001(3) -0.005(3)
C10 0.026(2) 0.035(2) 0.030(2) 0.003(2) 0.007(2) 0.000(2)
C11 0.026(2) 0.035(2) 0.027(2) 0.002(2) 0.008(2) -0.002(2)
C12 0.030(2) 0.041(2) 0.035(2) 0.000(2) 0.014(2) 0.001(2)
C13 0.049(3) 0.111(5) 0.133(5) -0.077(4) 0.044(3) -0.037(3)
C14 0.161(6) 0.132(6) 0.033(3) -0.010(3) 0.011(3) -0.083(5)
C15 0.081(4) 0.050(3) 0.112(5) -0.019(3) 0.010(3) 0.004(3)
C16 0.078(4) 0.068(3) 0.087(4) -0.041(3) 0.043(3) -0.021(3)
C17 0.081(4) 0.093(4) 0.097(4) -0.055(3) 0.067(3) -0.040(3)
C18 0.103(5) 0.130(5) 0.046(3) -0.004(3) 0.020(3) -0.023(4)
C19 0.035(2) 0.045(2) 0.025(2) 0.008(2) 0.008(2) 0.007(2)
C20 0.031(2) 0.041(2) 0.031(2) 0.003(2) 0.012(2) 0.002(2)
C21 0.035(2) 0.040(2) 0.037(2) 0.010(2) 0.014(2) 0.006(2)
C22 0.065(3) 0.144(6) 0.050(3) -0.012(3) 0.031(3) -0.010(4)
C23 0.133(5) 0.079(4) 0.060(3) -0.022(3) 0.024(3) 0.028(4)
C24 0.051(3) 0.115(5) 0.034(2) 0.002(3) 0.010(2) 0.005(3)
C25 0.136(5) 0.042(3) 0.065(3) -0.012(3) 0.041(3) -0.001(3)
C26 0.095(4) 0.070(4) 0.121(5) -0.027(3) 0.061(4) -0.037(3)
C27 0.103(5) 0.063(4) 0.090(4) 0.018(3) 0.029(4) 0.029(3)

loop_
_atom_site_label
_atom_site_type_symbol
_atom_site_fract_x
_atom_site_fract_y
_atom_site_fract_z
_atom_site_U_iso_or_equiv
_atom_site_thermal_displace_type
_atom_site_occupancy
_atom_site_calc_flag
_atom_site_refinement_flags
Li1 Li 0.7248(4) 0.0496(4) 0.0454(4) 0.044(2) Uani 1 d .
Li2 Li 0.7018(4) -0.0958(4) -0.0659(4) 0.041(2) Uani 1 d .
Li3 Li 0.6606(4) -0.2453(5) -0.1732(4) 0.044(2) Uani 1 d .
Si1 Si 0.57148(6) 0.18934(7) -0.00019(6) 0.0358(3) Uani 1 d .
Si2 Si 0.46813(6) -0.31200(9) -0.34484(6) 0.0459(3) Uani 1 d .
Si3 Si 0.89644(6) 0.18319(8) 0.10530(6) 0.0378(3) Uani 1 d .
Si4 Si 0.76739(7) -0.28357(9) -0.28629(7) 0.0521(4) Uani 1 d .
Si5 Si 0.73130(7) 0.05454(9) 0.25872(6) 0.0470(3) Uani 1 d .
Si6 Si 0.64179(7) -0.44389(8) -0.09120(7) 0.0475(3) Uani 1 d .
N1 N 0.6201(2) 0.1047(2) -0.0284(2) 0.0316(7) Uani 1 d .
N2 N 0.6148(2) -0.0124(2) -0.1118(2) 0.0322(7) Uani 1 d .
N3 N 0.5862(2) -0.1336(2) -0.1934(2) 0.0344(7) Uani 1 d .
N4 N 0.5401(2) -0.2549(2) -0.2738(2) 0.0372(8) Uani 1 d .
N5 N 0.8337(2) 0.0987(2) 0.0539(2) 0.0328(7) Uani 1 d .
N6 N 0.8037(2) -0.0224(2) -0.0280(2) 0.0307(7) Uani 1 d .
N7 N 0.7778(2) -0.1350(2) -0.1146(2) 0.0306(7) Uani 1 d .
N8 N 0.7524(2) -0.2386(2) -0.2104(2) 0.0367(8) Uani 1 d .
N9 N 0.7234(2) 0.0251(2) 0.1696(2) 0.0378(8) Uani 1 d .
N10 N 0.7029(2) -0.0802(2) 0.0763(2) 0.0330(7) Uani 1 d .
N11 N 0.6828(2) -0.1966(2) -0.0078(2) 0.0331(7) Uani 1 d .
N12 N 0.6599(2) -0.3263(2) -0.0835(2) 0.0358(7) Uani 1 d .
C1 C 0.5854(2) 0.0626(3) -0.0895(2) 0.0339(9) Uani 1 d .
H1 H 0.5366(2) 0.0846(3) -0.1210(2) 0.041 Uiso 1 calc R
C2 C 0.5680(2) -0.0548(3) -0.1719(2) 0.0368(9) Uani 1 d .
H2 H 0.5202(2) -0.0275(3) -0.2002(2) 0.044 Uiso 1 calc R
C3 C 0.5307(2) -0.1745(3) -0.2531(2) 0.0390(9) Uani 1 d .
H3 H 0.4847(2) -0.1424(3) -0.2793(2) 0.047 Uiso 1 calc R
C4 C 0.5255(2) 0.1333(3) 0.0578(2) 0.0534(12) Uani 1 d .
H4C H 0.4880(2) 0.0884(3) 0.0281(2) 0.080 Uiso 1 calc R
H4B H 0.4998(2) 0.1797(3) 0.0765(2) 0.080 Uiso 1 calc R
H4A H 0.5646(2) 0.1023(3) 0.0996(2) 0.080 Uiso 1 calc R
C5 C 0.6425(3) 0.2743(3) 0.0551(3) 0.0644(13) Uani 1 d .
H5C H 0.6665(3) 0.3036(3) 0.0240(3) 0.097 Uiso 1 calc R
H5B H 0.6818(3) 0.2436(3) 0.0968(3) 0.097 Uiso 1 calc R
H5A H 0.6170(3) 0.3210(3) 0.0737(3) 0.097 Uiso 1 calc R
C6 C 0.4974(2) 0.2485(3) -0.0800(2) 0.0575(12) Uani 1 d .
H6C H 0.4595(2) 0.2037(3) -0.1095(2) 0.086 Uiso 1 calc R
H6B H 0.5219(2) 0.2773(3) -0.1108(2) 0.086 Uiso 1 calc R
H6A H 0.4720(2) 0.2954(3) -0.0616(2) 0.086 Uiso 1 calc R
C7 C 0.5162(3) -0.3897(3) -0.3897(3) 0.0645(14) Uani 1 d .
H7C H 0.5457(3) -0.3532(3) -0.4117(3) 0.097 Uiso 1 calc R
H7B H 0.4775(3) -0.4255(3) -0.4283(3) 0.097 Uiso 1 calc R
H7A H 0.5506(3) -0.4312(3) -0.3526(3) 0.097 Uiso 1 calc R
C8 C 0.4124(3) -0.3821(3) -0.3033(3) 0.0651(14) Uani 1 d .
H8C H 0.4469(3) -0.4237(3) -0.2664(3) 0.098 Uiso 1 calc R
H8B H 0.3738(3) -0.4177(3) -0.3421(3) 0.098 Uiso 1 calc R
H8A H 0.3870(3) -0.3417(3) -0.2795(3) 0.098 Uiso 1 calc R
C9 C 0.4026(3) -0.2329(4) -0.4149(3) 0.077(2) Uani 1 d .
H9C H 0.4321(3) -0.1960(4) -0.4367(3) 0.115 Uiso 1 calc R
H9B H 0.3773(3) -0.1925(4) -0.3911(3) 0.115 Uiso 1 calc R
H9A H 0.3641(3) -0.2686(4) -0.4537(3) 0.115 Uiso 1 calc R
C10 C 0.8503(2) 0.0469(2) 0.0093(2) 0.0313(8) Uani 1 d .
H10 H 0.8966(2) 0.0572(2) 0.0019(2) 0.038 Uiso 1 calc R
C11 C 0.8232(2) -0.0688(2) -0.0767(2) 0.0300(8) Uani 1 d .
H11 H 0.8689(2) -0.0546(2) -0.0841(2) 0.036 Uiso 1 calc R
C12 C 0.7949(2) -0.1760(3) -0.1693(2) 0.0347(9) Uani 1 d .
H12 H 0.8396(2) -0.1576(3) -0.1771(2) 0.042 Uiso 1 calc R
C13 C 0.9857(3) 0.1847(4) 0.0875(3) 0.095(2) Uani 1 d .
H13C H 0.9739(3) 0.1972(4) 0.0350(3) 0.142 Uiso 1 calc R
H13B H 1.0112(3) 0.1251(4) 0.1005(3) 0.142 Uiso 1 calc R
H13A H 1.0196(3) 0.2327(4) 0.1175(3) 0.142 Uiso 1 calc R
C14 C 0.9169(4) 0.1600(4) 0.2031(3) 0.116(3) Uani 1 d .
H14C H 0.9404(4) 0.0994(4) 0.2160(3) 0.174 Uiso 1 calc R
H14B H 0.8692(4) 0.1618(4) 0.2120(3) 0.174 Uiso 1 calc R
H14A H 0.9522(4) 0.2066(4) 0.2335(3) 0.174 Uiso 1 calc R
C15 C 0.8524(3) 0.2972(3) 0.0810(3) 0.089(2) Uani 1 d .
H15C H 0.8414(3) 0.3096(3) 0.0287(3) 0.133 Uiso 1 calc R
H15B H 0.8877(3) 0.3437(3) 0.1115(3) 0.133 Uiso 1 calc R
H15A H 0.8047(3) 0.2989(3) 0.0900(3) 0.133 Uiso 1 calc R
C16 C 0.7540(3) -0.4090(3) -0.2880(3) 0.074(2) Uani 1 d .
H16C H 0.7927(3) -0.4361(3) -0.2438(3) 0.111 Uiso 1 calc R
H16B H 0.7594(3) -0.4344(3) -0.3322(3) 0.111 Uiso 1 calc R
H16A H 0.7029(3) -0.4229(3) -0.2888(3) 0.111 Uiso 1 calc R
C17 C 0.8650(3) -0.2601(4) -0.2850(3) 0.081(2) Uani 1 d .
H17C H 0.8734(3) -0.1938(4) -0.2841(3) 0.121 Uiso 1 calc R
H17B H 0.8697(3) -0.2863(4) -0.3294(3) 0.121 Uiso 1 calc R
H17A H 0.9033(3) -0.2880(4) -0.2409(3) 0.121 Uiso 1 calc R
C18 C 0.6952(3) -0.2299(4) -0.3691(3) 0.096(2) Uani 1 d .
H18C H 0.7032(3) -0.1635(4) -0.3671(3) 0.143 Uiso 1 calc R
H18B H 0.6438(3) -0.2431(4) -0.3702(3) 0.143 Uiso 1 calc R
H18A H 0.7003(3) -0.2546(4) -0.4136(3) 0.143 Uiso 1 calc R
C19 C 0.7073(2) -0.0562(3) 0.1454(2) 0.0356(9) Uani 1 d .
H19 H 0.6981(2) -0.1013(3) 0.1761(2) 0.043 Uiso 1 calc R
C20 C 0.6880(2) -0.1667(3) 0.0575(2) 0.0342(9) Uani 1 d .
H20 H 0.6809(2) -0.2083(3) 0.0917(2) 0.041 Uiso 1 calc R
C21 C 0.6680(2) -0.2874(3) -0.0220(2) 0.0372(9) Uani 1 d .
H21 H 0.6632(2) -0.3245(3) 0.0161(2) 0.045 Uiso 1 calc R
C22 C 0.6650(3) -0.0151(4) 0.2884(3) 0.084(2) Uani 1 d .
H22C H 0.6780(3) -0.0801(4) 0.2886(3) 0.125 Uiso 1 calc R
H22B H 0.6122(3) -0.0052(4) 0.2539(3) 0.125 Uiso 1 calc R
H22A H 0.6699(3) 0.0034(4) 0.3382(3) 0.125 Uiso 1 calc R
C23 C 0.7061(4) 0.1763(4) 0.2587(3) 0.094(2) Uani 1 d .
H23C H 0.6539(4) 0.1861(4) 0.2231(3) 0.141 Uiso 1 calc R
H23B H 0.7417(4) 0.2136(4) 0.2446(3) 0.141 Uiso 1 calc R
H23A H 0.7095(4) 0.1940(4) 0.3082(3) 0.141 Uiso 1 calc R
C24 C 0.8301(2) 0.0335(4) 0.3255(2) 0.0684(15) Uani 1 d .
H24C H 0.8425(2) -0.0316(4) 0.3248(2) 0.103 Uiso 1 calc R
H24B H 0.8338(2) 0.0506(4) 0.3753(2) 0.103 Uiso 1 calc R
H24A H 0.8661(2) 0.0702(4) 0.3117(2) 0.103 Uiso 1 calc R
C25 C 0.6287(3) -0.4781(3) -0.1862(3) 0.080(2) Uani 1 d .
H25C H 0.5847(3) -0.4456(3) -0.2215(3) 0.120 Uiso 1 calc R
H25B H 0.6198(3) -0.5442(3) -0.1919(3) 0.120 Uiso 1 calc R
H25A H 0.6748(3) -0.4625(3) -0.1956(3) 0.120 Uiso 1 calc R
C26 C 0.5550(3) -0.4697(4) -0.0718(3) 0.090(2) Uani 1 d .
H26C H 0.5631(3) -0.4511(4) -0.0212(3) 0.135 Uiso 1 calc R
H26B H 0.5445(3) -0.5356(4) -0.0773(3) 0.135 Uiso 1 calc R
H26A H 0.5113(3) -0.4362(4) -0.1067(3) 0.135 Uiso 1 calc R
C27 C 0.7251(3) -0.5053(4) -0.0244(3) 0.088(2) Uani 1 d .
H27C H 0.7321(3) -0.4872(4) 0.0260(3) 0.131 Uiso 1 calc R
H27B H 0.7712(3) -0.4897(4) -0.0338(3) 0.131 Uiso 1 calc R
H27A H 0.7162(3) -0.5715(4) -0.0301(3) 0.131 Uiso 1 calc R
C28 C 0.5325(16) -0.0147(19) 0.5104(28) 0.182(12) Uiso 0.50 d P
C29 C 0.4418(22) -0.0046(25) 0.3895(21) 0.226(15) Uiso 0.50 d P
C30 C 0.4697(13) -0.0247(15) 0.3721(12) 0.144(8) Uiso 0.50 d P
C29A C 0.4974(39) -0.0117(28) 0.4599(28) 0.260(17) Uiso 0.50 d P
C30A C 0.4253(18) -0.0497(21) 0.4224(19) 0.230(13) Uiso 0.50 d P

loop_
_atom_type_symbol
_atom_type_description
_atom_type_scat_dispersion_real
_atom_type_scat_dispersion_imag
_atom_type_scat_source
C C 0.0033 0.0016 'International Tables Vol C Tables 4.2.6.8 and 6.1.1.4'
H H 0.0000 0.0000 'International Tables Vol C Tables 4.2.6.8 and 6.1.1.4'
N N 0.0061 0.0033 'International Tables Vol C Tables 4.2.6.8 and 6.1.1.4'
Si Si 0.0817 0.0704 'International Tables Vol C Tables 4.2.6.8 and 6.1.1.4'
Li Li -0.0003 0.0001 'International Tables Vol C Tables 4.2.6.8 and 6.1.1.4'

loop_
_geom_angle_atom_site_label_1
_geom_angle_atom_site_label_2
_geom_angle_atom_site_label_3
_geom_angle
_geom_angle_site_symmetry_1
_geom_angle_site_symmetry_3
N10 Li1 N1 107.9(3) . .
N10 Li1 N5 125.3(3) . .
N1 Li1 N5 123.5(3) . .
N10 Li1 N9 60.3(2) . .
N1 Li1 N9 111.9(3) . .
N5 Li1 N9 109.9(3) . .
N2 Li2 N11 115.0(3) . .
N2 Li2 N7 124.4(4) . .
N11 Li2 N7 111.3(3) . .
N2 Li2 N6 110.2(3) . .
N11 Li2 N6 121.5(4) . .
N7 Li2 N6 66.4(2) . .
N2 Li2 C11 121.1(3) . .
N11 Li2 C11 123.8(3) . .
N7 Li2 C11 33.10(14) . .
N6 Li2 C11 33.40(14) . .
N3 Li3 N12 112.3(3) . .
N3 Li3 N8 118.5(3) . .
N12 Li3 N8 124.7(3) . .
N3 Li3 N4 61.7(2) . .
N12 Li3 N4 110.4(3) . .
N8 Li3 N4 111.7(3) . .
N1 Si1 C5 107.9(2) . .
N1 Si1 C4 107.6(2) . .
C5 Si1 C4 110.0(2) . .
N1 Si1 C6 112.4(2) . .
C5 Si1 C6 109.1(2) . .
C4 Si1 C6 109.8(2) . .
N4 Si2 C8 108.4(2) . .
N4 Si2 C9 113.0(2) . .
C8 Si2 C9 109.5(2) . .
N4 Si2 C7 107.1(2) . .
C8 Si2 C7 109.0(2) . .
C9 Si2 C7 109.8(2) . .
N5 Si3 C14 107.5(2) . .
N5 Si3 C15 110.4(2) . .
C14 Si3 C15 109.5(3) . .
N5 Si3 C13 111.8(2) . .
C14 Si3 C13 110.4(3) . .
C15 Si3 C13 107.2(3) . .
N8 Si4 C16 109.0(2) . .
N8 Si4 C18 106.3(2) . .
C16 Si4 C18 110.7(3) . .
N8 Si4 C17 113.3(2) . .
C16 Si4 C17 108.0(2) . .
C18 Si4 C17 109.4(3) . .
N9 Si5 C23 108.2(2) . .
N9 Si5 C24 110.3(2) . .
C23 Si5 C24 110.6(3) . .
N9 Si5 C22 111.1(2) . .
C23 Si5 C22 108.9(3) . .
C24 Si5 C22 107.8(2) . .
N12 Si6 C25 107.4(2) . .
N12 Si6 C27 109.2(2) . .
C25 Si6 C27 109.5(3) . .
N12 Si6 C26 110.0(2) . .
C25 Si6 C26 110.9(3) . .
C27 Si6 C26 109.8(3) . .
C1 N1 Si1 119.1(3) . .
C1 N1 Li1 118.1(3) . .
Si1 N1 Li1 121.4(2) . .
C2 N2 C1 116.1(3) . .
C2 N2 Li2 106.1(3) . .
C1 N2 Li2 135.9(3) . .
C2 N3 C3 116.3(3) . .
C2 N3 Li3 149.4(3) . .
C3 N3 Li3 93.7(3) . .
C3 N4 Si2 122.2(3) . .
C3 N4 Li3 83.6(3) . .
Si2 N4 Li3 153.9(2) . .
C10 N5 Si3 121.6(3) . .
C10 N5 Li1 102.9(3) . .
Si3 N5 Li1 135.5(2) . .
C11 N6 C10 117.7(3) . .
C11 N6 Li2 87.1(3) . .
C10 N6 Li2 154.2(3) . .
C11 N7 C12 117.8(3) . .
C11 N7 Li2 87.5(3) . .
C12 N7 Li2 152.4(3) . .
C12 N8 Si4 122.7(3) . .
C12 N8 Li3 102.6(3) . .
Si4 N8 Li3 133.8(2) . .
C19 N9 Si5 121.3(3) . .
C19 N9 Li1 81.9(3) . .
Si5 N9 Li1 156.8(2) . .
C20 N10 C19 116.7(3) . .
C20 N10 Li1 147.1(3) . .
C19 N10 Li1 96.1(3) . .
C20 N11 C21 117.0(3) . .
C20 N11 Li2 110.3(3) . .
C21 N11 Li2 132.7(3) . .
C21 N12 Si6 117.7(3) . .
C21 N12 Li3 119.5(3) . .
Si6 N12 Li3 122.7(2) . .
N1 C1 N2 123.5(3) . .
N3 C2 N2 121.6(3) . .
N4 C3 N3 121.1(4) . .
N5 C10 N6 122.0(3) . .
N7 C11 N6 118.7(3) . .
N7 C11 Li2 59.4(2) . .
N6 C11 Li2 59.5(2) . .
N8 C12 N7 121.9(3) . .
N9 C19 N10 121.6(3) . .
N10 C20 N11 121.2(3) . .
N12 C21 N11 124.2(3) . .
C29A C28 C29A 104.5(48) . 3_656
C29A C28 C28 54.6(31) . 3_656
C29A C28 C28 49.9(27) 3_656 3_656
C29A C28 C30A 140.3(42) . 3_656
C29A C28 C30A 61.0(49) 3_656 3_656
C28 C28 C30A 101.5(48) 3_656 3_656
C29A C28 C29 152.1(60) . 3_656
C29A C28 C29 47.7(54) 3_656 3_656
C28 C28 C29 97.6(51) 3_656 3_656
C30A C28 C29 34.4(18) 3_656 3_656
C30 C29 C30A 115.8(53) . .
C30 C29 C29A 91.2(43) . .
C30A C29 C29A 68.4(32) . .
C30 C29 C28 124.3(45) . 3_656
C30A C29 C28 57.8(27) . 3_656
C29A C29 C28 33.1(24) . 3_656
C29 C30 C30A 37.2(35) . .
C29 C30 C29A 59.6(37) . .
C30A C30 C29A 52.3(21) . .
C28 C29A C28 75.5(48) . 3_656
C28 C29A C29 174.7(80) . .
C28 C29A C29 99.2(73) 3_656 .
C28 C29A C30A 132.9(53) . .
C28 C29A C30A 79.0(51) 3_656 .
C29 C29A C30A 44.2(25) . .
C28 C29A C29A 39.2(26) . 3_656
C28 C29A C29A 36.3(25) 3_656 3_656
C29 C29A C29A 135.5(76) . 3_656
C30A C29A C29A 107.0(53) . 3_656
C28 C29A C30 156.1(79) . .
C28 C29A C30 128.4(78) 3_656 .
C29 C29A C30 29.2(20) . .
C30A C29A C30 62.0(30) . .
C29A C29A C30 164.7(78) 3_656 .
C29 C30A C29A 67.4(29) . .
C29 C30A C30 26.9(24) . .
C29A C30A C30 65.6(23) . .
C29 C30A C28 87.8(36) . 3_656
C29A C30A C28 39.9(17) . 3_656
C30 C30A C28 99.3(21) . 3_656

loop_
_geom_bond_atom_site_label_1
_geom_bond_atom_site_label_2
_geom_bond_distance
_geom_bond_site_symmetry_2
Li1 N10 2.077(7) .
Li1 N1 2.117(7) .
Li1 N5 2.123(7) .
Li1 N9 2.461(7) .
Li2 N2 1.968(7) .
Li2 N11 1.972(7) .
Li2 N7 2.077(7) .
Li2 N6 2.079(7) .
Li2 C11 2.410(7) .
Li3 N3 2.090(7) .
Li3 N12 2.116(7) .
Li3 N8 2.119(7) .
Li3 N4 2.385(8) .
Si1 N1 1.747(3) .
Si1 C5 1.848(4) .
Si1 C4 1.856(4) .
Si1 C6 1.868(4) .
Si2 N4 1.745(3) .
Si2 C8 1.858(5) .
Si2 C9 1.859(5) .
Si2 C7 1.864(4) .
Si3 N5 1.742(3) .
Si3 C14 1.831(5) .
Si3 C15 1.841(5) .
Si3 C13 1.844(5) .
Si4 N8 1.738(3) .
Si4 C16 1.847(5) .
Si4 C18 1.851(5) .
Si4 C17 1.864(5) .
Si5 N9 1.743(3) .
Si5 C23 1.840(5) .
Si5 C24 1.854(4) .
Si5 C22 1.866(5) .
Si6 N12 1.747(3) .
Si6 C25 1.846(5) .
Si6 C27 1.853(5) .
Si6 C26 1.854(5) .
N1 C1 1.281(4) .
N2 C2 1.327(4) .
N2 C1 1.371(4) .
N3 C2 1.313(5) .
N3 C3 1.377(4) .
N4 C3 1.274(5) .
N5 C10 1.280(4) .
N6 C11 1.328(4) .
N6 C10 1.358(4) .
N7 C11 1.317(4) .
N7 C12 1.365(4) .
N8 C12 1.281(4) .
N9 C19 1.272(5) .
N10 C20 1.315(5) .
N10 C19 1.367(4) .
N11 C20 1.316(4) .
N11 C21 1.363(5) .
N12 C21 1.285(4) .
C28 C29A 0.96(4) .
C28 C29A 1.02(3) 3_656
C28 C28 1.22(5) 3_656
C28 C30A 1.57(5) 3_656
C28 C29 1.85(7) 3_656
C29 C30 0.78(4) .
C29 C30A 1.05(4) .
C29 C29A 1.38(6) .
C29 C28 1.85(7) 3_656
C30 C30A 1.56(4) .
C30 C29A 1.60(5) .
C29A C28 1.02(3) 3_656
C29A C30A 1.39(6) .
C29A C29A 1.57(8) 3_656
C30A C28 1.57(5) 3_656
